data_7044149
loop_
_publ_author_name
'Schneider, Joerg J.'
'Wombacher, Tobias'
'Goddard, Richard'
'Lehmann, Christian W.'

_publ_section_title
;
 Bowl shaped deformation in a planar aromatic polycycle upon reduction. Li
 and Na separated dianions of the aromatic polycycle
 5,6:11,12-di-o-phenylene-tetracene
;
_journal_name_full 'Dalton Trans.'
_journal_paper_doi 10.1039/C7DT03039H
_journal_year 2017
_chemical_compound_source diglyme
_chemical_formula_moiety 'C30 H16, 2(C12 H28 Na O6)'
_chemical_formula_sum 'C54 H72 Na2 O12'
_chemical_formula_weight 959.09
_chemical_name_systematic '5,6:11,12-di-o-phenylenetetracene tetra(diglyme)disodium'
_chemical_properties_physical ', Air-sensitive,Moisture-sensitive,Heat-sensitive,Oxygen-sensitive'
_space_group_crystal_system monoclinic
_space_group_IT_number 14
_space_group_name_Hall '-P 2yn'
_space_group_name_H-M_alt 'P 1 21/n 1'
_symmetry_cell_setting monoclinic
_symmetry_Int_Tables_number 14
_symmetry_space_group_name_Hall '-P 2yn'
_symmetry_space_group_name_H-M 'P 1 21/n 1'
_atom_sites_solution_hydrogens geom
_atom_sites_solution_primary direct
_atom_sites_solution_secondary difmap
_audit_block_code DOPT/Na/Diglyme/10106/100K
_audit_creation_date 2016-06-08
_audit_creation_method SHELXL-2014/7
_audit_update_record
;
2017-07-06 deposited with the CCDC.
2017-09-07 downloaded from the CCDC.
;
_cell_angle_alpha 90
_cell_angle_beta 102.704(3)
_cell_angle_gamma 90
_cell_formula_units_Z 2
_cell_length_a 12.101(2)
_cell_length_b 13.542(2)
_cell_length_c 15.849(3)
_cell_measurement_reflns_used 9372
_cell_measurement_temperature 100(2)
_cell_measurement_theta_max 35.9291
_cell_measurement_theta_min 2.2887
_cell_volume 2533.6(7)
_computing_cell_refinement 'SAINT software (Bruker AXS, 2004)'
_computing_data_collection 'APEX2 (Bruker AXS, 2005-2013)'
_computing_data_reduction 'SAINT software (Bruker AXS, 2004)'
_computing_molecular_graphics 'DIAMOND (Crystal Impact GbR, 1997-2014)'
_computing_structure_refinement 'SHELXL (G. M. Sheldrick, 2013)'
_computing_structure_solution 'SHELXS (G. M. Sheldrick, 2013)'
_diffrn_ambient_temperature 100(2)
_diffrn_detector_area_resol_mean 66.67
_diffrn_measured_fraction_theta_full 0.999
_diffrn_measured_fraction_theta_max 0.974
_diffrn_measurement_device_type 'Bruker-AXS Kappa Mach3 APEX-II'
_diffrn_measurement_method 'CCD \f- and \w-scans'
_diffrn_radiation_monochromator 'Incoatec Helios mirrors'
_diffrn_radiation_source 'Incoatec I\mS micro-focus X-ray source'
_diffrn_radiation_type Mo-K\a
_diffrn_radiation_wavelength 0.71073
_diffrn_reflns_av_R_equivalents 0.0595
_diffrn_reflns_av_unetI/netI 0.0222
_diffrn_reflns_Laue_measured_fraction_full 0.999
_diffrn_reflns_Laue_measured_fraction_max 0.974
_diffrn_reflns_limit_h_max 20
_diffrn_reflns_limit_h_min -20
_diffrn_reflns_limit_k_max 23
_diffrn_reflns_limit_k_min -23
_diffrn_reflns_limit_l_max 26
_diffrn_reflns_limit_l_min -26
_diffrn_reflns_number 256525
_diffrn_reflns_point_group_measured_fraction_full 0.999
_diffrn_reflns_point_group_measured_fraction_max 0.974
_diffrn_reflns_theta_full 25.242
_diffrn_reflns_theta_max 37.597
_diffrn_reflns_theta_min 2.635
_diffrn_source I\mS
_exptl_absorpt_coefficient_mu 0.102
_exptl_absorpt_correction_T_max 0.96625
_exptl_absorpt_correction_T_min 0.94331
_exptl_absorpt_correction_type gaussian
_exptl_absorpt_process_details 'SADABS (Bruker AXS, 2012)'
_exptl_crystal_colour red
_exptl_crystal_density_diffrn 1.257
_exptl_crystal_description block
_exptl_crystal_F_000 1028
_exptl_crystal_size_max 0.614
_exptl_crystal_size_mid 0.593
_exptl_crystal_size_min 0.533
_refine_diff_density_max 1.090
_refine_diff_density_min -0.546
_refine_diff_density_rms 0.066
_refine_ls_extinction_method none
_refine_ls_goodness_of_fit_ref 1.052
_refine_ls_hydrogen_treatment constr
_refine_ls_matrix_type full
_refine_ls_number_parameters 331
_refine_ls_number_reflns 13081
_refine_ls_number_restraints 0
_refine_ls_restrained_S_all 1.052
_refine_ls_R_factor_all 0.0729
_refine_ls_R_factor_gt 0.0534
_refine_ls_shift/su_max 0.001
_refine_ls_shift/su_mean 0.000
_refine_ls_structure_factor_coef Fsqd
_refine_ls_weighting_details 'w=1/[\s^2^(Fo^2^)+(0.0680P)^2^+1.1582P] where P=(Fo^2^+2Fc^2^)/3'
_refine_ls_weighting_scheme calc
_refine_ls_wR_factor_gt 0.1356
_refine_ls_wR_factor_ref 0.1546
_reflns_Friedel_coverage 0.000
_reflns_number_gt 10334
_reflns_number_total 13081
_reflns_threshold_expression 'I > 2\s(I)'
_cod_data_source_file c7dt03039h2.cif
_cod_data_source_block 3
_cod_original_cell_volume 2533.7(8)
_cod_original_sg_symbol_Hall '-p 2yn'
_cod_original_sg_symbol_H-M 'p 21/n'
_cod_database_code 7044149
_shelx_shelxl_version_number 2014/7
_shelx_space_group_comment
;
The symmetry employed for this shelxl refinement is uniquely defined
by the following loop, which should always be used as a source of
symmetry information in preference to the above space-group names.
They are only intended as comments.
;
_shelx_estimated_absorpt_t_min 0.890
_shelx_estimated_absorpt_t_max 0.948

loop_
_space_group_symop_operation_xyz
'x, y, z'
'-x+1/2, y+1/2, -z+1/2'
'-x, -y, -z'
'x-1/2, -y-1/2, z-1/2'

loop_
_atom_site_label
_atom_site_type_symbol
_atom_site_fract_x
_atom_site_fract_y
_atom_site_fract_z
_atom_site_U_iso_or_equiv
_atom_site_adp_type
_atom_site_occupancy
_atom_site_site_symmetry_order
_atom_site_calc_flag
_atom_site_refinement_flags_posn
_atom_site_refinement_flags_adp
_atom_site_refinement_flags_occupancy
_atom_site_disorder_assembly
_atom_site_disorder_group
C1 C 0.62341(7) 0.55983(6) 0.64326(5) 0.01497(12) Uani 1 1 d . . . . .
C2 C 0.67666(8) 0.60823(7) 0.72001(5) 0.01918(14) Uani 1 1 d . . . . .
H2 H 0.6458 0.6689 0.7343 0.023 Uiso 1 1 calc R U . . .
C3 C 0.77276(9) 0.57087(7) 0.77596(6) 0.02270(16) Uani 1 1 d . . . . .
H3 H 0.8068 0.6061 0.8269 0.027 Uiso 1 1 calc R U . . .
C4 C 0.81858(8) 0.48144(7) 0.75660(6) 0.02140(16) Uani 1 1 d . . . . .
H4 H 0.8845 0.4556 0.7941 0.026 Uiso 1 1 calc R U . . .
C5 C 0.76737(7) 0.43015(6) 0.68215(6) 0.01792(14) Uani 1 1 d . . . . .
H5 H 0.7987 0.3687 0.6705 0.022 Uiso 1 1 calc R U . . .
C6 C 0.67085(7) 0.46575(6) 0.62339(5) 0.01474(12) Uani 1 1 d . . . . .
C7 C 0.61852(7) 0.41321(6) 0.54525(5) 0.01461(12) Uani 1 1 d . . . . .
C8 C 0.63254(7) 0.32072(6) 0.50431(5) 0.01553(13) Uani 1 1 d . . . . .
C9 C 0.70947(8) 0.24232(6) 0.52675(6) 0.01892(14) Uani 1 1 d . . . . .
H9 H 0.7684 0.2470 0.5773 0.023 Uiso 1 1 calc R U . . .
C10 C 0.70018(9) 0.15799(7) 0.47571(6) 0.02217(16) Uani 1 1 d . . . . .
H10 H 0.7527 0.1055 0.4918 0.027 Uiso 1 1 calc R U . . .
C11 C 0.61406(9) 0.14942(7) 0.40062(6) 0.02277(16) Uani 1 1 d . . . . .
H11 H 0.6085 0.0910 0.3667 0.027 Uiso 1 1 calc R U . . .
C12 C 0.53681(8) 0.22546(6) 0.37537(6) 0.01992(15) Uani 1 1 d . . . . .
H12 H 0.4794 0.2189 0.3241 0.024 Uiso 1 1 calc R U . . .
C13 C 0.54280(7) 0.31213(6) 0.42512(5) 0.01601(13) Uani 1 1 d . . . . .
C14 C 0.47441(7) 0.39994(6) 0.41652(5) 0.01471(12) Uani 1 1 d . . . . .
C15 C 0.52279(7) 0.45539(6) 0.49052(5) 0.01433(12) Uani 1 1 d . . . . .
C16 C 0.44953(10) 0.10903(8) 0.57810(8) 0.0285(2) Uani 1 1 d . . . . .
H16A H 0.4789 0.0507 0.5537 0.043 Uiso 1 1 calc R U . . .
H16B H 0.4797 0.1109 0.6408 0.043 Uiso 1 1 calc R U . . .
H16C H 0.4729 0.1687 0.5517 0.043 Uiso 1 1 calc R U . . .
C17 C 0.27760(9) 0.10648(7) 0.47059(6) 0.02364(17) Uani 1 1 d . . . . .
H17A H 0.2022 0.0747 0.4608 0.028 Uiso 1 1 calc R U . . .
H17B H 0.3248 0.0683 0.4385 0.028 Uiso 1 1 calc R U . . .
C18 C 0.26461(9) 0.21063(7) 0.43643(6) 0.02147(16) Uani 1 1 d . . . . .
H18A H 0.3393 0.2436 0.4457 0.026 Uiso 1 1 calc R U . . .
H18B H 0.2300 0.2107 0.3737 0.026 Uiso 1 1 calc R U . . .
C19 C 0.19767(8) 0.36545(7) 0.47558(6) 0.01989(15) Uani 1 1 d . . . . .
H19A H 0.1757 0.3853 0.4140 0.024 Uiso 1 1 calc R U . . .
H19B H 0.2755 0.3893 0.4997 0.024 Uiso 1 1 calc R U . . .
C20 C 0.11687(8) 0.40823(7) 0.52519(6) 0.02236(16) Uani 1 1 d . . . . .
H20A H 0.1194 0.4812 0.5231 0.027 Uiso 1 1 calc R U . . .
H20B H 0.0387 0.3867 0.4991 0.027 Uiso 1 1 calc R U . . .
C21 C 0.06695(13) 0.40388(10) 0.66053(9) 0.0372(3) Uani 1 1 d . . . . .
H21A H 0.0648 0.4761 0.6644 0.056 Uiso 1 1 calc R U . . .
H21B H 0.0882 0.3758 0.7188 0.056 Uiso 1 1 calc R U . . .
H21C H -0.0080 0.3793 0.6316 0.056 Uiso 1 1 calc R U . . .
C22A C -0.00835(15) 0.12105(18) 0.58680(17) 0.0688(6) Uani 0.766(5) 1 d . . P A 1
H22A H 0.0087 0.0695 0.5482 0.103 Uiso 0.766(5) 1 calc R U P A 1
H22B H -0.0269 0.1826 0.5543 0.103 Uiso 0.766(5) 1 calc R U P A 1
H22C H -0.0730 0.1005 0.6106 0.103 Uiso 0.766(5) 1 calc R U P A 1
C23A C 0.1163(2) 0.0502(2) 0.7035(3) 0.0484(8) Uani 0.766(5) 1 d . . P A 1
H23A H 0.0480 0.0178 0.7155 0.058 Uiso 0.766(5) 1 calc R U P A 1
H23B H 0.1542 0.0031 0.6713 0.058 Uiso 0.766(5) 1 calc R U P A 1
C24A C 0.19030(12) 0.07658(13) 0.78166(12) 0.0490(4) Uani 0.766(5) 1 d . . P A 1
H24A H 0.2143 0.0165 0.8164 0.059 Uiso 0.766(5) 1 calc R U P A 1
H24B H 0.1503 0.1202 0.8152 0.059 Uiso 0.766(5) 1 calc R U P A 1
O4A O 0.08491(10) 0.13593(12) 0.65362(11) 0.0332(4) Uani 0.766(5) 1 d . . P A 1
C22B C -0.00835(15) 0.12105(18) 0.58680(17) 0.0688(6) Uani 0.234(5) 1 d . . P A 2
H22D H -0.0359 0.0879 0.5312 0.103 Uiso 0.234(5) 1 calc R U P A 2
H22E H -0.0148 0.1927 0.5787 0.103 Uiso 0.234(5) 1 calc R U P A 2
H22F H -0.0538 0.1001 0.6277 0.103 Uiso 0.234(5) 1 calc R U P A 2
C23B C 0.1342(6) 0.0234(6) 0.6823(5) 0.0311(13) Uani 0.234(5) 1 d . . P A 2
H23C H 0.1923 -0.0187 0.6649 0.037 Uiso 0.234(5) 1 calc R U P A 2
H23D H 0.0694 -0.0191 0.6870 0.037 Uiso 0.234(5) 1 calc R U P A 2
C24B C 0.19030(12) 0.07658(13) 0.78166(12) 0.0490(4) Uani 0.234(5) 1 d . . P A 2
H24C H 0.1363 0.1236 0.7986 0.059 Uiso 0.234(5) 1 calc R U P A 2
H24D H 0.2116 0.0259 0.8273 0.059 Uiso 0.234(5) 1 calc R U P A 2
O4B O 0.0970(3) 0.0977(3) 0.6171(3) 0.0265(11) Uani 0.234(5) 1 d . . P A 2
C25 C 0.34326(13) 0.18680(11) 0.83530(7) 0.0377(3) Uani 1 1 d . . . . .
H25A H 0.3669 0.1466 0.8884 0.045 Uiso 1 1 calc R U . . .
H25B H 0.2912 0.2391 0.8466 0.045 Uiso 1 1 calc R U . . .
C26 C 0.44525(12) 0.23219(10) 0.81069(8) 0.0354(3) Uani 1 1 d . . . . .
H26A H 0.4865 0.2744 0.8583 0.042 Uiso 1 1 calc R U . . .
H26B H 0.4973 0.1798 0.7997 0.042 Uiso 1 1 calc R U . . .
C27 C 0.49955(11) 0.33514(10) 0.70656(10) 0.0358(3) Uani 1 1 d . . . . .
H27A H 0.5503 0.2839 0.6931 0.054 Uiso 1 1 calc R U . . .
H27B H 0.5415 0.3779 0.7525 0.054 Uiso 1 1 calc R U . . .
H27C H 0.4702 0.3747 0.6547 0.054 Uiso 1 1 calc R U . . .
O1 O 0.32887(7) 0.10438(5) 0.56078(5) 0.02267(13) Uani 1 1 d . . . . .
O2 O 0.19272(6) 0.26071(5) 0.48321(4) 0.01894(12) Uani 1 1 d . . . . .
O3 O 0.14812(7) 0.37552(6) 0.61219(5) 0.02315(13) Uani 1 1 d . . . . .
O5 O 0.28840(7) 0.12668(6) 0.76562(6) 0.02850(16) Uani 1 1 d . . . . .
O6 O 0.40743(7) 0.28978(6) 0.73476(5) 0.02602(14) Uani 1 1 d . . . . .
Na1 Na 0.24559(3) 0.22275(3) 0.63690(3) 0.01934(8) Uani 1 1 d . . . . .

loop_
_atom_site_aniso_label
_atom_site_aniso_U_11
_atom_site_aniso_U_22
_atom_site_aniso_U_33
_atom_site_aniso_U_23
_atom_site_aniso_U_13
_atom_site_aniso_U_12
C1 0.0188(3) 0.0131(3) 0.0130(3) 0.0002(2) 0.0035(2) 0.0015(2)
C2 0.0246(4) 0.0176(3) 0.0141(3) -0.0020(2) 0.0016(3) 0.0032(3)
C3 0.0277(4) 0.0222(4) 0.0154(3) -0.0023(3) -0.0012(3) 0.0034(3)
C4 0.0238(4) 0.0209(4) 0.0171(3) 0.0002(3) -0.0007(3) 0.0037(3)
C5 0.0197(3) 0.0161(3) 0.0171(3) 0.0008(2) 0.0020(3) 0.0029(3)
C6 0.0173(3) 0.0125(3) 0.0145(3) 0.0006(2) 0.0036(2) 0.0014(2)
C7 0.0157(3) 0.0136(3) 0.0140(3) 0.0013(2) 0.0021(2) 0.0027(2)
C8 0.0172(3) 0.0146(3) 0.0142(3) 0.0008(2) 0.0021(2) 0.0008(2)
C9 0.0211(3) 0.0161(3) 0.0184(3) 0.0009(3) 0.0017(3) 0.0028(3)
C10 0.0254(4) 0.0161(3) 0.0234(4) 0.0000(3) 0.0020(3) 0.0046(3)
C11 0.0284(4) 0.0160(3) 0.0222(4) -0.0028(3) 0.0019(3) 0.0035(3)
C12 0.0240(4) 0.0157(3) 0.0182(3) -0.0025(3) 0.0007(3) 0.0015(3)
C13 0.0189(3) 0.0144(3) 0.0139(3) -0.0005(2) 0.0018(2) 0.0004(2)
C14 0.0189(3) 0.0128(3) 0.0121(3) -0.0021(2) 0.0026(2) 0.0000(2)
C15 0.0165(3) 0.0131(3) 0.0128(3) -0.0008(2) 0.0019(2) 0.0015(2)
C16 0.0286(5) 0.0264(4) 0.0291(5) -0.0029(4) 0.0032(4) 0.0066(4)
C17 0.0315(4) 0.0172(3) 0.0212(4) -0.0041(3) 0.0036(3) 0.0019(3)
C18 0.0269(4) 0.0205(4) 0.0178(3) 0.0001(3) 0.0064(3) 0.0032(3)
C19 0.0251(4) 0.0166(3) 0.0182(3) 0.0035(3) 0.0052(3) 0.0024(3)
C20 0.0234(4) 0.0202(4) 0.0227(4) 0.0021(3) 0.0032(3) 0.0063(3)
C21 0.0475(7) 0.0316(5) 0.0412(6) -0.0028(5) 0.0287(6) 0.0036(5)
C22A 0.0298(7) 0.0730(13) 0.0964(17) 0.0190(12) -0.0015(8) -0.0109(8)
C23A 0.0268(9) 0.0302(11) 0.090(2) 0.0260(12) 0.0178(11) 0.0025(7)
C24A 0.0333(6) 0.0558(9) 0.0650(10) 0.0416(8) 0.0258(6) 0.0123(6)
O4A 0.0231(5) 0.0316(7) 0.0445(8) 0.0113(6) 0.0065(5) -0.0025(4)
C22B 0.0298(7) 0.0730(13) 0.0964(17) 0.0190(12) -0.0015(8) -0.0109(8)
C23B 0.022(2) 0.026(3) 0.042(3) 0.017(2) 0.000(2) -0.0039(19)
C24B 0.0333(6) 0.0558(9) 0.0650(10) 0.0416(8) 0.0258(6) 0.0123(6)
O4B 0.0188(13) 0.0273(19) 0.032(2) 0.0075(15) 0.0016(12) -0.0024(12)
C25 0.0517(7) 0.0443(7) 0.0186(4) 0.0097(4) 0.0109(4) 0.0158(6)
C26 0.0372(6) 0.0391(6) 0.0241(5) -0.0007(4) -0.0055(4) 0.0089(5)
C27 0.0300(5) 0.0296(5) 0.0510(7) -0.0105(5) 0.0156(5) -0.0061(4)
O1 0.0284(3) 0.0186(3) 0.0207(3) 0.0006(2) 0.0047(2) 0.0050(2)
O2 0.0224(3) 0.0154(3) 0.0200(3) 0.0015(2) 0.0068(2) 0.0017(2)
O3 0.0281(3) 0.0228(3) 0.0206(3) 0.0017(2) 0.0097(2) 0.0054(2)
O5 0.0289(4) 0.0309(4) 0.0296(4) 0.0128(3) 0.0149(3) 0.0074(3)
O6 0.0246(3) 0.0293(4) 0.0231(3) 0.0005(3) 0.0031(3) -0.0004(3)
Na1 0.02002(17) 0.01964(17) 0.01887(17) 0.00466(13) 0.00538(13) 0.00176(13)

loop_
_atom_type_symbol
_atom_type_description
_atom_type_scat_dispersion_real
_atom_type_scat_dispersion_imag
_atom_type_scat_source
C C 0.0033 0.0016 'International Tables Vol C Tables 4.2.6.8 and 6.1.1.4'
H H 0.0000 0.0000 'International Tables Vol C Tables 4.2.6.8 and 6.1.1.4'
O O 0.0106 0.0060 'International Tables Vol C Tables 4.2.6.8 and 6.1.1.4'
Na Na 0.0362 0.0249 'International Tables Vol C Tables 4.2.6.8 and 6.1.1.4'

loop_
_exptl_crystal_face_index_h
_exptl_crystal_face_index_k
_exptl_crystal_face_index_l
_exptl_crystal_face_perp_dist
3.00 -4.00 4.00 0.2510
1.00 0.00 3.00 0.3180
-1.00 -3.00 -4.00 0.2570
0.00 2.00 1.00 0.2270
3.00 2.00 -4.00 0.1700
1.00 -4.00 0.00 0.3210
-2.00 1.00 -4.00 0.2450
-2.00 5.00 -2.00 0.2300
-2.00 1.00 5.00 0.2630
1.00 1.00 -4.00 0.2010
0.00 -1.00 -1.00 0.2910

loop_
_geom_angle_atom_site_label_1
_geom_angle_atom_site_label_2
_geom_angle_atom_site_label_3
_geom_angle
_geom_angle_site_symmetry_1
_geom_angle_site_symmetry_3
C2 C1 C14 122.88(7) . 3_666
C2 C1 C6 117.77(7) . .
C14 C1 C6 119.35(7) 3_666 .
C3 C2 C1 122.72(8) . .
C2 C3 C4 119.48(8) . .
C5 C4 C3 119.71(8) . .
C4 C5 C6 122.64(8) . .
C5 C6 C7 122.70(7) . .
C5 C6 C1 117.65(7) . .
C7 C6 C1 119.64(7) . .
C15 C7 C8 103.79(7) . .
C15 C7 C6 118.29(7) . .
C8 C7 C6 137.85(7) . .
C9 C8 C7 132.95(8) . .
C9 C8 C13 118.64(7) . .
C7 C8 C13 108.38(7) . .
C10 C9 C8 120.61(8) . .
C9 C10 C11 120.76(8) . .
C12 C11 C10 120.67(8) . .
C11 C12 C13 120.57(8) . .
C12 C13 C14 132.78(8) . .
C12 C13 C8 118.75(8) . .
C14 C13 C8 108.46(7) . .
C15 C14 C13 103.71(7) . .
C15 C14 C1 118.32(7) . 3_666
C13 C14 C1 137.96(7) . 3_666
C15 C15 C7 122.18(9) 3_666 .
C15 C15 C14 122.17(9) 3_666 .
C7 C15 C14 115.63(7) . .
O1 C17 C18 111.50(8) . .
O2 C18 C17 106.53(8) . .
O2 C19 C20 107.18(8) . .
O3 C20 C19 108.91(7) . .
C24A C23A O4A 109.0(2) . .
C24A C23A Na1 80.67(12) . .
C23A C24A O5 110.79(16) . .
C22A O4A C23A 112.54(19) . .
C22A O4A Na1 123.11(13) . .
C23A O4A Na1 110.50(12) . .
O4B C23B C24B 111.1(5) . .
O5 C24B C23B 102.1(3) . .
C22B O4B C23B 124.2(4) . .
C22B O4B Na1 121.0(3) . .
C23B O4B Na1 106.7(3) . .
O5 C25 C26 107.67(10) . .
O6 C26 C25 108.27(10) . .
C16 O1 C17 113.12(8) . .
C16 O1 Na1 113.92(6) . .
C17 O1 Na1 110.95(6) . .
C19 O2 C18 112.68(7) . .
C19 O2 Na1 106.76(5) . .
C18 O2 Na1 111.25(5) . .
C20 O3 C21 111.76(9) . .
C20 O3 Na1 116.72(6) . .
C21 O3 Na1 121.54(7) . .
C25 O5 C24A 113.43(12) . .
C25 O5 C24B 113.43(12) . .
C25 O5 Na1 109.33(7) . .
C24A O5 Na1 112.16(8) . .
C24B O5 Na1 112.16(8) . .
C26 O6 C27 111.87(10) . .
C26 O6 Na1 113.92(8) . .
C27 O6 Na1 122.96(8) . .
O4A Na1 O1 100.11(6) . .
O4A Na1 O3 93.54(5) . .
O1 Na1 O3 139.53(3) . .
O4A Na1 O5 69.96(4) . .
O1 Na1 O5 91.71(3) . .
O3 Na1 O5 128.72(3) . .
O4A Na1 O6 134.43(5) . .
O1 Na1 O6 102.02(3) . .
O3 Na1 O6 94.74(3) . .
O5 Na1 O6 70.05(3) . .
O4A Na1 O2 100.23(4) . .
O1 Na1 O2 71.33(3) . .
O3 Na1 O2 68.82(3) . .
O5 Na1 O2 159.03(3) . .
O6 Na1 O2 124.48(3) . .
O1 Na1 O4B 81.28(13) . .
O3 Na1 O4B 104.99(10) . .
O5 Na1 O4B 75.28(9) . .
O6 Na1 O4B 145.23(9) . .
O2 Na1 O4B 89.65(10) . .
O1 Na1 C23A 88.07(7) . .
O3 Na1 C23A 116.16(6) . .
O5 Na1 C23A 48.06(7) . .
O6 Na1 C23A 117.67(7) . .
O2 Na1 C23A 117.09(8) . .

loop_
_geom_bond_atom_site_label_1
_geom_bond_atom_site_label_2
_geom_bond_distance
_geom_bond_site_symmetry_2
C1 C2 1.4070(12) .
C1 C14 1.4500(11) 3_666
C1 C6 1.4600(11) .
C2 C3 1.3932(13) .
C3 C4 1.3940(14) .
C4 C5 1.3917(13) .
C5 C6 1.4091(12) .
C6 C7 1.4478(11) .
C7 C15 1.4066(11) .
C7 C8 1.4377(12) .
C8 C9 1.4053(12) .
C8 C13 1.4726(12) .
C9 C10 1.3897(13) .
C10 C11 1.4037(14) .
C11 C12 1.3892(13) .
C12 C13 1.4069(12) .
C13 C14 1.4381(12) .
C14 C15 1.4072(11) .
C14 C1 1.4500(11) 3_666
C15 C15 1.3882(16) 3_666
C16 O1 1.4266(14) .
C17 O1 1.4279(12) .
C17 C18 1.5066(14) .
C18 O2 1.4318(12) .
C19 O2 1.4260(11) .
C19 C20 1.4993(14) .
C20 O3 1.4181(12) .
C21 O3 1.4249(14) .
C22A O4A 1.382(2) .
C23A C24A 1.406(4) .
C23A O4A 1.409(3) .
C23A Na1 3.123(3) .
C24A O5 1.4376(16) .
O4A Na1 2.3366(12) .
C22B O4B 1.299(4) .
C23B O4B 1.441(7) .
C23B C24B 1.729(8) .
C24B O5 1.4376(16) .
O4B Na1 2.439(4) .
C25 O5 1.4145(18) .
C25 C26 1.505(2) .
C26 O6 1.4225(15) .
C27 O6 1.4280(15) .
O1 Na1 2.3613(9) .
O2 Na1 2.4333(9) .
O3 Na1 2.3710(9) .
O5 Na1 2.3787(9) .
O6 Na1 2.3936(9) .
